data_7064363
loop_
_publ_author_name
'Zhou, Wen'
'Shi, Chao'
'Xu, Liang'
'Wang, Ze-Jie'
'Wang, Na'
'Liao, Rong-Meng'
'An, Zhen'
'Ye, Heng-Yun'
'Miao, Le-Ping'

_publ_section_title
;
 A hybrid metal--halide antiperovskite semiconductor ferroelectric
;
_journal_issue 17
_journal_name_full 'New Journal of Chemistry'
_journal_page_first 7432
_journal_page_last 7437
_journal_paper_doi 10.1039/D6NJ00529B
_journal_volume 50
_journal_year 2026
_chemical_formula_sum 'C18 H36 Cl0.32 I6.68 N3 Pt'
_chemical_formula_weight 1348.16
_space_group_crystal_system tetragonal
_space_group_IT_number 76
_space_group_name_Hall 'P 4w'
_space_group_name_H-M_alt 'P 41'
_atom_sites_solution_hydrogens geom
_audit_creation_method SHELXL-2017/1
_audit_update_record
;
2026-02-03 deposited with the CCDC.	2026-03-25 downloaded from the CCDC.
;
_cell_angle_alpha 90
_cell_angle_beta 90
_cell_angle_gamma 90
_cell_formula_units_Z 4
_cell_length_a 9.33719(18)
_cell_length_b 9.33719(18)
_cell_length_c 37.1328(12)
_cell_measurement_reflns_used 9246
_cell_measurement_temperature 413(2)
_cell_measurement_theta_max 30.3640
_cell_measurement_theta_min 2.1590
_cell_volume 3237.35(14)
_computing_structure_refinement 'SHELXL-2017/1 (Sheldrick, 2017)'
_diffrn_ambient_temperature 413(2)
_diffrn_measured_fraction_theta_full 1.000
_diffrn_measured_fraction_theta_max 0.854
_diffrn_measurement_device_type 'Rigaku synergy'
_diffrn_radiation_type MoK\a
_diffrn_radiation_wavelength 0.71073
_diffrn_reflns_av_R_equivalents 0.0342
_diffrn_reflns_av_unetI/netI 0.0471
_diffrn_reflns_Laue_measured_fraction_full 1.000
_diffrn_reflns_Laue_measured_fraction_max 0.854
_diffrn_reflns_limit_h_max 11
_diffrn_reflns_limit_h_min -11
_diffrn_reflns_limit_k_max 13
_diffrn_reflns_limit_k_min -10
_diffrn_reflns_limit_l_max 51
_diffrn_reflns_limit_l_min -46
_diffrn_reflns_number 22475
_diffrn_reflns_point_group_measured_fraction_full 1.000
_diffrn_reflns_point_group_measured_fraction_max 0.854
_diffrn_reflns_theta_full 25.242
_diffrn_reflns_theta_max 30.280
_diffrn_reflns_theta_min 2.181
_exptl_absorpt_coefficient_mu 10.738
_exptl_absorpt_correction_T_max 1.00000
_exptl_absorpt_correction_T_min 0.39968
_exptl_absorpt_correction_type multi-scan
_exptl_crystal_colour dark
_exptl_crystal_density_diffrn 2.766
_exptl_crystal_description block
_exptl_crystal_F_000 2409
_exptl_crystal_size_max 0.22
_exptl_crystal_size_mid 0.15
_exptl_crystal_size_min 0.12
_refine_diff_density_max 2.080
_refine_diff_density_min -1.501
_refine_diff_density_rms 0.232
_refine_ls_abs_structure_details
;
 Refined as an inversion twin.
;
_refine_ls_abs_structure_Flack 0.35(3)
_refine_ls_extinction_method none
_refine_ls_goodness_of_fit_ref 1.083
_refine_ls_hydrogen_treatment constr
_refine_ls_matrix_type full
_refine_ls_number_parameters 263
_refine_ls_number_reflns 7895
_refine_ls_number_restraints 346
_refine_ls_restrained_S_all 1.070
_refine_ls_R_factor_all 0.0920
_refine_ls_R_factor_gt 0.0674
_refine_ls_shift/su_max 0.005
_refine_ls_shift/su_mean 0.001
_refine_ls_structure_factor_coef Fsqd
_refine_ls_weighting_details 'w=1/[\s^2^(Fo^2^)+(0.0909P)^2^+27.3245P] where P=(Fo^2^+2Fc^2^)/3'
_refine_ls_weighting_scheme calc
_refine_ls_wR_factor_gt 0.2035
_refine_ls_wR_factor_ref 0.2157
_reflns_Friedel_coverage 0.972
_reflns_Friedel_fraction_full 1.000
_reflns_Friedel_fraction_max 0.854
_reflns_number_gt 5470
_reflns_number_total 7895
_reflns_threshold_expression 'I > 2\s(I)'
_cod_data_source_file d6nj00529b2.cif
_cod_data_source_block YHYPTI7221_1_6_413K_auto
_cod_depositor_comments 'Adding full bibliography for 7064362--7064364.cif.'
_cod_original_cell_volume 3237.35(16)
_cod_database_code 7064363
_shelx_shelxl_version_number 2017/1
_shelx_space_group_comment
;
The symmetry employed for this shelxl refinement is uniquely defined
by the following loop, which should always be used as a source of
symmetry information in preference to the above space-group names.
They are only intended as comments.
;

loop_
_space_group_symop_operation_xyz
'x, y, z'
'-x, -y, z+1/2'
'-y, x, z+1/4'
'y, -x, z+3/4'

loop_
_atom_site_label
_atom_site_type_symbol
_atom_site_fract_x
_atom_site_fract_y
_atom_site_fract_z
_atom_site_U_iso_or_equiv
_atom_site_adp_type
_atom_site_occupancy
_atom_site_site_symmetry_order
_atom_site_calc_flag
_atom_site_refinement_flags_posn
_atom_site_refinement_flags_adp
_atom_site_refinement_flags_occupancy
_atom_site_disorder_assembly
_atom_site_disorder_group
Pt1 Pt 0.01911(19) 0.97747(17) -0.00158(16) 0.0533(2) Uani 1 1 d . . . . .
I2 I 0.0164(4) 0.9731(4) -0.07322(17) 0.0920(13) Uani 1 1 d . . . . .
I3 I 0.3073(3) 0.9754(3) -0.00268(16) 0.0817(6) Uani 1 1 d . . . . .
I4 I -0.2688(3) 0.9794(3) -0.00176(17) 0.0861(6) Uani 1 1 d . . . . .
I5 I 0.0176(3) 0.6896(2) -0.00098(17) 0.0792(6) Uani 1 1 d . . . . .
I6 I 0.0179(3) 1.2641(2) -0.00200(17) 0.0854(6) Uani 1 1 d . . . . .
I1 I 0.0175(4) 0.9823(4) 0.07106(17) 0.0766(9) Uani 1 1 d . . . . .
I7 I -0.4326(14) 0.5793(17) 0.0902(3) 0.367(8) Uani 0.67 1 d . . P . .
Cl1 Cl -0.4326(14) 0.5793(17) 0.0902(3) 0.367(8) Uani 0.33 1 d . . P . .
N1 N 0.900(5) 0.564(6) 0.0963(13) 0.264(16) Uani 1 1 d D U . . .
H1B H 0.806053 0.571238 0.098930 0.317 Uiso 1 1 calc R U . . .
H1C H 0.926243 0.589644 0.074201 0.317 Uiso 1 1 calc R U . . .
C1 C 0.955(5) 0.420(5) 0.1064(15) 0.265(16) Uani 1 1 d D U . . .
H1A H 0.929019 0.340969 0.090242 0.318 Uiso 1 1 calc R U . . .
C2 C 1.111(4) 0.459(6) 0.1073(15) 0.263(16) Uani 1 1 d D U . . .
H2A H 1.144261 0.477141 0.082984 0.316 Uiso 1 1 calc R U . . .
H2B H 1.165693 0.378846 0.116835 0.316 Uiso 1 1 calc R U . . .
C3 C 1.137(4) 0.590(6) 0.1303(17) 0.266(16) Uani 1 1 d D U . . .
H3A H 1.207975 0.654373 0.120200 0.319 Uiso 1 1 calc R U . . .
H3B H 1.160110 0.566987 0.155126 0.319 Uiso 1 1 calc R U . . .
C4 C 0.982(6) 0.641(5) 0.1249(16) 0.269(16) Uani 1 1 d D U . . .
H4A H 0.970296 0.744964 0.124255 0.323 Uiso 1 1 calc R U . . .
C5 C 0.896(5) 0.566(8) 0.1551(15) 0.267(16) Uani 1 1 d D U . . .
H5A H 0.942645 0.577171 0.178184 0.321 Uiso 1 1 calc R U . . .
H5B H 0.799306 0.604004 0.156640 0.321 Uiso 1 1 calc R U . . .
C6 C 0.894(5) 0.413(7) 0.1439(17) 0.266(16) Uani 1 1 d D U . . .
H6A H 0.796788 0.375300 0.143729 0.319 Uiso 1 1 calc R U . . .
H6B H 0.952478 0.354752 0.159677 0.319 Uiso 1 1 calc R U . . .
N2 N 0.502(5) 0.614(4) 0.0102(12) 0.208(12) Uani 1 1 d D U . . .
H2C H 0.535613 0.616319 0.032573 0.250 Uiso 1 1 calc R U . . .
H2D H 0.467582 0.699849 0.004088 0.250 Uiso 1 1 calc R U . . .
C7 C 0.609(5) 0.558(5) -0.0163(14) 0.207(12) Uani 1 1 d D U . . .
H7A H 0.692465 0.618264 -0.021236 0.249 Uiso 1 1 calc R U . . .
C8 C 0.504(6) 0.539(6) -0.0460(10) 0.208(13) Uani 1 1 d D U . . .
H8A H 0.552459 0.504905 -0.067385 0.250 Uiso 1 1 calc R U . . .
H8B H 0.459019 0.630285 -0.051608 0.250 Uiso 1 1 calc R U . . .
C9 C 0.390(5) 0.430(6) -0.0338(10) 0.211(13) Uani 1 1 d D U . . .
H9A H 0.421784 0.331276 -0.034677 0.253 Uiso 1 1 calc DR U . . .
H9B H 0.297885 0.441483 -0.045598 0.253 Uiso 1 1 calc R U . . .
C10 C 0.397(5) 0.498(5) 0.0045(13) 0.209(12) Uani 1 1 d D U . . .
H10A H 0.305907 0.508207 0.017219 0.251 Uiso 1 1 calc R U . . .
C11 C 0.506(6) 0.383(4) 0.0203(9) 0.206(13) Uani 1 1 d D U . . .
H11A H 0.520101 0.396202 0.045993 0.248 Uiso 1 1 calc DR U . . .
H11B H 0.473012 0.286236 0.015816 0.248 Uiso 1 1 calc DR U . . .
C12 C 0.635(5) 0.415(5) 0.0003(16) 0.202(12) Uani 1 1 d D U . . .
H12A H 0.651675 0.343049 -0.018139 0.243 Uiso 1 1 calc R U . . .
H12B H 0.717482 0.417981 0.016165 0.243 Uiso 1 1 calc R U . . .
N3 N 0.470(5) -0.039(5) 0.0925(12) 0.208(13) Uani 1 1 d D U . . .
H3C H 0.480646 -0.133158 0.089608 0.249 Uiso 1 1 calc R U . . .
H3D H 0.426497 -0.001102 0.073516 0.249 Uiso 1 1 calc R U . . .
C13 C 0.606(5) 0.033(5) 0.1012(14) 0.211(13) Uani 1 1 d D U . . .
H13A H 0.683720 0.016613 0.083905 0.253 Uiso 1 1 calc R U . . .
C14 C 0.629(5) -0.031(5) 0.1367(14) 0.210(13) Uani 1 1 d D U . . .
H14A H 0.713576 0.009590 0.147826 0.252 Uiso 1 1 calc R U . . .
H14B H 0.643794 -0.133594 0.134155 0.252 Uiso 1 1 calc R U . . .
C15 C 0.499(6) -0.004(5) 0.1606(10) 0.210(13) Uani 1 1 d D U . . .
H15A H 0.502394 0.086914 0.173273 0.252 Uiso 1 1 calc R U . . .
H15B H 0.477587 -0.081676 0.177014 0.252 Uiso 1 1 calc R U . . .
C16 C 0.401(5) -0.001(5) 0.1271(14) 0.208(13) Uani 1 1 d D U . . .
H16A H 0.304137 -0.040126 0.130662 0.250 Uiso 1 1 calc R U . . .
C17 C 0.408(5) 0.163(5) 0.1175(15) 0.215(13) Uani 1 1 d D U . . .
H17A H 0.333458 0.188465 0.100277 0.257 Uiso 1 1 calc R U . . .
H17B H 0.395649 0.221671 0.138885 0.257 Uiso 1 1 calc R U . . .
C18 C 0.550(6) 0.185(3) 0.1018(9) 0.216(13) Uani 1 1 d D U . . .
H18A H 0.608270 0.246527 0.116799 0.259 Uiso 1 1 calc R U . . .
H18B H 0.543621 0.224871 0.077778 0.259 Uiso 1 1 calc DR U . . .

loop_
_atom_site_aniso_label
_atom_site_aniso_U_11
_atom_site_aniso_U_22
_atom_site_aniso_U_33
_atom_site_aniso_U_23
_atom_site_aniso_U_13
_atom_site_aniso_U_12
Pt1 0.0525(9) 0.0571(10) 0.0503(4) 0.0003(10) 0.0018(9) -0.0030(3)
I2 0.118(3) 0.113(3) 0.0450(17) 0.0049(17) -0.0053(14) -0.0029(15)
I3 0.0574(13) 0.1010(16) 0.0867(13) 0.003(2) 0.0039(17) -0.0021(9)
I4 0.0535(13) 0.1041(17) 0.1005(15) -0.001(2) 0.0020(18) -0.0046(9)
I5 0.0943(16) 0.0572(13) 0.0859(13) -0.0020(17) 0.0078(19) -0.0037(8)
I6 0.0944(16) 0.0609(14) 0.1009(14) 0.008(2) -0.006(2) -0.0027(9)
I1 0.0865(19) 0.0854(18) 0.058(2) 0.0017(14) 0.0003(14) -0.0092(11)
I7 0.414(19) 0.50(2) 0.188(9) -0.012(9) -0.015(8) -0.158(17)
Cl1 0.414(19) 0.50(2) 0.188(9) -0.012(9) -0.015(8) -0.158(17)
N1 0.16(2) 0.36(4) 0.27(3) -0.10(3) -0.02(2) -0.02(3)
C1 0.16(2) 0.36(4) 0.27(3) -0.10(3) -0.01(2) -0.02(3)
C2 0.15(2) 0.36(4) 0.28(3) -0.09(3) -0.01(3) -0.02(3)
C3 0.16(2) 0.36(4) 0.28(3) -0.09(3) -0.02(3) -0.02(3)
C4 0.17(2) 0.36(4) 0.28(3) -0.09(3) -0.01(2) -0.02(3)
C5 0.16(2) 0.36(4) 0.28(3) -0.10(3) 0.00(3) -0.03(3)
C6 0.16(2) 0.36(4) 0.28(3) -0.09(3) 0.00(3) -0.02(3)
N2 0.17(2) 0.21(3) 0.25(3) -0.01(2) 0.02(2) 0.019(18)
C7 0.17(2) 0.21(3) 0.25(3) -0.01(2) 0.01(2) 0.016(19)
C8 0.17(2) 0.21(3) 0.25(3) -0.02(2) 0.02(2) 0.01(2)
C9 0.17(2) 0.22(3) 0.25(3) -0.01(2) 0.02(2) 0.02(2)
C10 0.17(2) 0.21(3) 0.25(3) -0.01(2) 0.01(2) 0.018(18)
C11 0.16(2) 0.21(3) 0.25(3) -0.01(2) 0.01(2) 0.021(19)
C12 0.16(2) 0.20(3) 0.25(3) -0.02(2) 0.01(2) 0.02(2)
N3 0.19(2) 0.18(2) 0.25(3) -0.05(2) 0.03(2) 0.00(2)
C13 0.19(2) 0.18(2) 0.26(3) -0.05(2) 0.04(2) 0.00(2)
C14 0.19(2) 0.18(2) 0.26(3) -0.05(2) 0.03(2) -0.01(2)
C15 0.19(2) 0.18(2) 0.26(3) -0.04(2) 0.03(2) -0.01(2)
C16 0.19(2) 0.18(2) 0.26(3) -0.05(2) 0.03(2) -0.01(2)
C17 0.19(2) 0.19(2) 0.26(3) -0.06(2) 0.04(2) -0.01(2)
C18 0.20(2) 0.19(2) 0.26(3) -0.05(2) 0.04(2) -0.01(2)

loop_
_atom_type_symbol
_atom_type_description
_atom_type_scat_dispersion_real
_atom_type_scat_dispersion_imag
_atom_type_scat_source
C C 0.0033 0.0016 'International Tables Vol C Tables 4.2.6.8 and 6.1.1.4'
H H 0.0000 0.0000 'International Tables Vol C Tables 4.2.6.8 and 6.1.1.4'
N N 0.0061 0.0033 'International Tables Vol C Tables 4.2.6.8 and 6.1.1.4'
I I -0.4742 1.8119 'International Tables Vol C Tables 4.2.6.8 and 6.1.1.4'
Pt Pt -1.7033 8.3905 'International Tables Vol C Tables 4.2.6.8 and 6.1.1.4'
Cl Cl 0.1484 0.1585 'International Tables Vol C Tables 4.2.6.8 and 6.1.1.4'

loop_
_geom_angle_atom_site_label_1
_geom_angle_atom_site_label_2
_geom_angle_atom_site_label_3
_geom_angle
_geom_angle_site_symmetry_1
_geom_angle_site_symmetry_3
_geom_angle_publ_flag
I2 Pt1 I6 90.53(12) . . ?
I2 Pt1 I5 89.60(11) . . ?
I6 Pt1 I5 179.45(12) . . ?
I2 Pt1 I4 89.31(12) . . ?
I6 Pt1 I4 89.37(7) . . ?
I5 Pt1 I4 90.09(9) . . ?
I2 Pt1 I3 89.67(11) . . ?
I6 Pt1 I3 90.65(9) . . ?
I5 Pt1 I3 89.89(7) . . ?
I4 Pt1 I3 178.98(14) . . ?
I2 Pt1 I1 179.12(11) . . ?
I6 Pt1 I1 89.38(11) . . ?
I5 Pt1 I1 90.48(10) . . ?
I4 Pt1 I1 89.81(11) . . ?
I3 Pt1 I1 91.21(10) . . ?
C1 N1 C4 94.8(19) . . ?
N1 C1 C2 97(3) . . ?
N1 C1 C6 98(3) . . ?
C2 C1 C6 111(2) . . ?
C1 C2 C3 111(2) . . ?
C2 C3 C4 91(3) . . ?
N1 C4 C5 92(3) . . ?
N1 C4 C3 115(3) . . ?
C5 C4 C3 105(2) . . ?
C6 C5 C4 104(2) . . ?
C5 C6 C1 102(3) . . ?
C10 N2 C7 95(2) . . ?
C8 C7 C12 108(3) . . ?
C8 C7 N2 95(3) . . ?
C12 C7 N2 99(3) . . ?
C7 C8 C9 108(2) . . ?
C8 C9 C10 88(3) . . ?
N2 C10 C9 117(3) . . ?
N2 C10 C11 91(3) . . ?
C9 C10 C11 95(2) . . ?
C12 C11 C10 102(2) . . ?
C11 C12 C7 105(3) . . ?
C13 N3 C16 95(2) . . ?
C14 C13 N3 98(3) . . ?
C14 C13 C18 115(3) . . ?
N3 C13 C18 98(3) . . ?
C13 C14 C15 110(2) . . ?
C14 C15 C16 91(3) . . ?
N3 C16 C15 116(3) . . ?
N3 C16 C17 91(3) . . ?
C15 C16 C17 100(3) . . ?
C18 C17 C16 105(2) . . ?
C17 C18 C13 101(3) . . ?

loop_
_geom_bond_atom_site_label_1
_geom_bond_atom_site_label_2
_geom_bond_distance
_geom_bond_site_symmetry_2
_geom_bond_publ_flag
Pt1 I2 2.661(4) . ?
Pt1 I6 2.677(2) . ?
Pt1 I5 2.688(2) . ?
Pt1 I4 2.689(2) . ?
Pt1 I3 2.691(2) . ?
Pt1 I1 2.698(4) . ?
N1 C1 1.48(2) . ?
N1 C4 1.49(2) . ?
C1 C2 1.50(2) . ?
C1 C6 1.51(2) . ?
C2 C3 1.51(2) . ?
C3 C4 1.54(2) . ?
C4 C5 1.55(2) . ?
C5 C6 1.48(2) . ?
N2 C10 1.47(3) . ?
N2 C7 1.49(3) . ?
C7 C8 1.48(3) . ?
C7 C12 1.50(3) . ?
C8 C9 1.54(3) . ?
C9 C10 1.56(3) . ?
C10 C11 1.59(3) . ?
C11 C12 1.45(3) . ?
N3 C13 1.47(3) . ?
N3 C16 1.48(3) . ?
C13 C14 1.47(3) . ?
C13 C18 1.51(3) . ?
C14 C15 1.53(3) . ?
C15 C16 1.54(3) . ?
C16 C17 1.58(3) . ?
C17 C18 1.46(3) . ?
